data_7233359
loop_
_publ_author_name
'Hill, Tania'
'Erasmus, Rudolph M.'
'Levendis, Demetrius C.'
'Lemmerer, Andreas'

_publ_section_title
;
 Combining two distinctive intermolecular forces in designing ternary
 co-crystals and molecular salts of 1,3,5-trinitrobenzene,
 9-anthracenecarboxylic acid and ten substituted pyridines
;
_journal_issue 35
_journal_name_full CrystEngComm
_journal_page_first 5206
_journal_paper_doi 10.1039/C9CE00093C
_journal_volume 21
_journal_year 2019
_chemical_formula_moiety 'C15 H10 O2, C15 H9 O2, 2(C6 H3 N3 O6), C5 H7 N2'
_chemical_formula_sum 'C47 H32 N8 O16'
_chemical_formula_weight 964.8
_space_group_IT_number 14
_space_group_name_Hall '-P 2yn'
_space_group_name_H-M_alt 'P 1 21/n 1'
_symmetry_cell_setting monoclinic
_symmetry_Int_Tables_number 14
_symmetry_space_group_name_Hall '-P 2yn'
_symmetry_space_group_name_H-M 'P 1 21/n 1'
_atom_sites_solution_hydrogens mixed
_audit_block_doi 10.5517/ccdc.csd.cc1j2t5l
_audit_conform_dict_location ftp://ftp.iucr.org/pub/cif_core.dic
_audit_conform_dict_name cif_core.dic
_audit_conform_dict_version 2.4.3
_audit_creation_date 2018-12-06T07:07:16-00:00
_audit_creation_method 'WinGX routine CIF_UPDATE'
_audit_update_record
;
2018-12-06 deposited with the CCDC.    2019-08-07 downloaded from the CCDC.
;
_cell_angle_alpha 90
_cell_angle_beta 102.983(3)
_cell_angle_gamma 90
_cell_formula_units_Z 4
_cell_length_a 13.6779(11)
_cell_length_b 18.3499(14)
_cell_length_c 17.2493(14)
_cell_measurement_reflns_used 9979
_cell_measurement_temperature 173(2)
_cell_measurement_theta_max 28.08
_cell_measurement_theta_min 3.25
_cell_measurement_wavelength 0.71073
_cell_volume 4218.7(6)
_computing_cell_refinement 'SAINT-Plus (Bruker, 2016)'
_computing_data_collection 'APEX3 (Bruker, 2016)'
_computing_data_reduction 'SAINT-Plus and XPREP (Bruker 2016)'
_computing_molecular_graphics
;
Ortep for Windows (Farrugia, 2012), Mercury (Macrae et al., 2006)'
;
_computing_publication_material 'WinGX publication routines (Farrugia, 2012)'
_computing_structure_refinement 'SHELXL-2017/1 (Sheldrick, 2017)'
_computing_structure_solution 'SHELXS-97 (Sheldrick, 2015)'
_diffrn_ambient_temperature 173(2)
_diffrn_measured_fraction_theta_full 0.995
_diffrn_measured_fraction_theta_max 0.995
_diffrn_measurement_device_type 'Bruker D8 Venture Photon CCD area detector'
_diffrn_measurement_method '\w scans'
_diffrn_radiation_monochromator graphite
_diffrn_radiation_probe x-ray
_diffrn_radiation_type MoK\a
_diffrn_radiation_wavelength 0.71073
_diffrn_reflns_av_R_equivalents 0.0352
_diffrn_reflns_av_unetI/netI 0.0277
_diffrn_reflns_Laue_measured_fraction_full 0.995
_diffrn_reflns_Laue_measured_fraction_max 0.995
_diffrn_reflns_limit_h_max 16
_diffrn_reflns_limit_h_min -16
_diffrn_reflns_limit_k_max 22
_diffrn_reflns_limit_k_min -21
_diffrn_reflns_limit_l_max 20
_diffrn_reflns_limit_l_min -20
_diffrn_reflns_number 44511
_diffrn_reflns_point_group_measured_fraction_full 0.995
_diffrn_reflns_point_group_measured_fraction_max 0.995
_diffrn_reflns_theta_full 25.242
_diffrn_reflns_theta_max 25.498
_diffrn_reflns_theta_min 2.811
_diffrn_standards_number 0
_exptl_absorpt_coefficient_mu 0.117
_exptl_absorpt_correction_T_max 0.9803
_exptl_absorpt_correction_T_min 0.9372
_exptl_absorpt_correction_type multi-scan
_exptl_absorpt_process_details 'SADABS (Krause et al.,2015)'
_exptl_crystal_colour red
_exptl_crystal_density_diffrn 1.519
_exptl_crystal_density_method 'not measured'
_exptl_crystal_description cuboid
_exptl_crystal_F_000 1992
_exptl_crystal_size_max 0.56
_exptl_crystal_size_mid 0.36
_exptl_crystal_size_min 0.17
_refine_diff_density_max 0.39
_refine_diff_density_min -0.252
_refine_diff_density_rms 0.051
_refine_ls_extinction_method none
_refine_ls_goodness_of_fit_ref 1.004
_refine_ls_hydrogen_treatment mixed
_refine_ls_matrix_type full
_refine_ls_number_constraints 0
_refine_ls_number_parameters 649
_refine_ls_number_reflns 7826
_refine_ls_number_restraints 0
_refine_ls_restrained_S_all 1.004
_refine_ls_R_factor_all 0.0648
_refine_ls_R_factor_gt 0.0474
_refine_ls_shift/su_max 0.001
_refine_ls_shift/su_mean 0
_refine_ls_structure_factor_coef Fsqd
_refine_ls_weighting_details 'w=1/[\s^2^(Fo^2^)+(0.0917P)^2^+2.0133P] where P=(Fo^2^+2Fc^2^)/3'
_refine_ls_weighting_scheme calc
_refine_ls_wR_factor_gt 0.1378
_refine_ls_wR_factor_ref 0.155
_reflns_Friedel_coverage 0
_reflns_number_gt 6148
_reflns_number_total 7826
_reflns_threshold_expression 'I > 2\s(I)'
_cod_data_source_file c9ce00093c2.cif
_cod_data_source_block 3
_cod_depositor_comments 'Adding full bibliography for 7233356--7233365.cif.'
_cod_original_sg_symbol_H-M 'P 21/n'
_cod_database_code 7233359
_shelx_estimated_absorpt_t_min 0.937
_shelx_estimated_absorpt_t_max 0.98

loop_
_symmetry_equiv_pos_as_xyz
'x, y, z'
'-x+1/2, y+1/2, -z+1/2'
'-x, -y, -z'
'x-1/2, -y-1/2, z-1/2'

loop_
_atom_site_label
_atom_site_type_symbol
_atom_site_fract_x
_atom_site_fract_y
_atom_site_fract_z
_atom_site_U_iso_or_equiv
_atom_site_adp_type
_atom_site_occupancy
_atom_site_site_symmetry_order
_atom_site_calc_flag
_atom_site_refinement_flags_posn
_atom_site_refinement_flags_adp
C1 C 0.59744(14) 0.20614(12) 0.29323(12) 0.0313(4) Uani 1 1 d . .
C2 C 0.61197(14) 0.20205(11) 0.37495(12) 0.0304(4) Uani 1 1 d . .
H2 H 0.616757 0.156424 0.401577 0.036 Uiso 1 1 calc R U
C3 C 0.61928(14) 0.26705(11) 0.41653(11) 0.0289(4) Uani 1 1 d . .
C4 C 0.61318(14) 0.33399(11) 0.37928(12) 0.0308(4) Uani 1 1 d . .
H4 H 0.618288 0.378148 0.408657 0.037 Uiso 1 1 calc R U
C5 C 0.59937(14) 0.33404(12) 0.29768(12) 0.0329(5) Uani 1 1 d . .
C6 C 0.59060(14) 0.27132(12) 0.25223(12) 0.0339(5) Uani 1 1 d . .
H6 H 0.580442 0.272938 0.195933 0.041 Uiso 1 1 calc R U
N1 N 0.58884(14) 0.13751(11) 0.24730(11) 0.0402(4) Uani 1 1 d . .
N2 N 0.63297(13) 0.26541(10) 0.50359(10) 0.0328(4) Uani 1 1 d . .
N3 N 0.59541(15) 0.40508(11) 0.25750(11) 0.0433(5) Uani 1 1 d . .
O1 O 0.56701(14) 0.14172(11) 0.17514(9) 0.0558(5) Uani 1 1 d . .
O2 O 0.60508(15) 0.08062(10) 0.28497(10) 0.0539(5) Uani 1 1 d . .
O3 O 0.61773(12) 0.20747(9) 0.53437(9) 0.0413(4) Uani 1 1 d . .
O4 O 0.65661(14) 0.32175(9) 0.53991(9) 0.0490(4) Uani 1 1 d . .
O5 O 0.57900(17) 0.45899(10) 0.29424(11) 0.0633(5) Uani 1 1 d . .
O6 O 0.61133(14) 0.40620(10) 0.19051(10) 0.0558(5) Uani 1 1 d . .
C11 C 0.88668(13) 0.26416(11) 0.43690(11) 0.0265(4) Uani 1 1 d . .
C12 C 0.87959(14) 0.34054(11) 0.43813(12) 0.0309(4) Uani 1 1 d . .
C13 C 0.89360(17) 0.38149(12) 0.50992(15) 0.0421(5) Uani 1 1 d . .
H13 H 0.909 0.357 0.559706 0.05 Uiso 1 1 calc R U
C14 C 0.8852(2) 0.45517(14) 0.5078(2) 0.0601(7) Uani 1 1 d . .
H14 H 0.893586 0.481542 0.55626 0.072 Uiso 1 1 calc R U
C15 C 0.8641(2) 0.49322(15) 0.4351(2) 0.0709(9) Uani 1 1 d . .
H15 H 0.8593 0.544868 0.435115 0.085 Uiso 1 1 calc R U
C16 C 0.85069(19) 0.45685(15) 0.3651(2) 0.0590(8) Uani 1 1 d . .
H16 H 0.836807 0.483292 0.316496 0.071 Uiso 1 1 calc R U
C17 C 0.85720(15) 0.37918(13) 0.36362(14) 0.0398(5) Uani 1 1 d . .
C18 C 0.84100(16) 0.33973(15) 0.29310(14) 0.0448(6) Uani 1 1 d . .
H18 H 0.827163 0.365567 0.244123 0.054 Uiso 1 1 calc R U
C19 C 0.84421(15) 0.26391(14) 0.29124(12) 0.0387(5) Uani 1 1 d . .
C110 C 0.82320(18) 0.2222(2) 0.21884(14) 0.0574(8) Uani 1 1 d . .
H110 H 0.807566 0.246754 0.169116 0.069 Uiso 1 1 calc R U
C111 C 0.8253(2) 0.1485(2) 0.22031(17) 0.0650(9) Uani 1 1 d . .
H111 H 0.810334 0.122117 0.17171 0.078 Uiso 1 1 calc R U
C112 C 0.84933(19) 0.11067(17) 0.29264(16) 0.0570(7) Uani 1 1 d . .
H112 H 0.851246 0.058916 0.292567 0.068 Uiso 1 1 calc R U
C113 C 0.86984(17) 0.14721(13) 0.36269(14) 0.0409(5) Uani 1 1 d . .
H113 H 0.885604 0.120556 0.411114 0.049 Uiso 1 1 calc R U
C114 C 0.86825(14) 0.22486(12) 0.36518(12) 0.0310(4) Uani 1 1 d . .
C115 C 0.91523(15) 0.22213(11) 0.51246(11) 0.0279(4) Uani 1 1 d . .
O11 O 0.84105(11) 0.21246(10) 0.54768(9) 0.0447(4) Uani 1 1 d . .
H11 H 0.861961 0.190472 0.590944 0.067 Uiso 1 1 calc R U
O12 O 0.99775(12) 0.19791(11) 0.53746(10) 0.0586(5) Uani 1 1 d . .
C21 C 0.80962(16) 0.02403(11) 0.55582(11) 0.0319(4) Uani 1 1 d . .
H21 H 0.869063 0.034675 0.594605 0.038 Uiso 1 1 calc R U
C22 C 0.81488(17) -0.02151(11) 0.49226(12) 0.0348(5) Uani 1 1 d . .
C23 C 0.72585(19) -0.03381(12) 0.43626(12) 0.0430(6) Uani 1 1 d . .
H23 H 0.725943 -0.064123 0.391625 0.052 Uiso 1 1 calc R U
C24 C 0.63801(19) -0.00244(12) 0.44513(13) 0.0420(5) Uani 1 1 d . .
H24 H 0.577661 -0.010528 0.406361 0.05 Uiso 1 1 calc R U
C25 C 0.63732(17) 0.04081(11) 0.51032(13) 0.0374(5) Uani 1 1 d . .
H25 H 0.576504 0.061826 0.517523 0.045 Uiso 1 1 calc R U
N21 N 0.72338(13) 0.05277(9) 0.56323(10) 0.0320(4) Uani 1 1 d . .
H21A H 0.722753 0.080772 0.604533 0.038 Uiso 1 1 calc R U
N22 N 0.90509(19) -0.05016(13) 0.48625(16) 0.0529(6) Uani 1 1 d . .
H22A H 0.953(3) -0.045(2) 0.528(2) 0.097(13) Uiso 1 1 d . .
H22B H 0.902(2) -0.0819(17) 0.4539(18) 0.061(9) Uiso 1 1 d . .
C31 C 1.09794(14) 0.18834(11) 0.29213(11) 0.0302(4) Uani 1 1 d . .
C32 C 1.13013(14) 0.19069(11) 0.37381(11) 0.0284(4) Uani 1 1 d . .
H32 H 1.147597 0.147529 0.404177 0.034 Uiso 1 1 calc R U
C33 C 1.13593(14) 0.25817(11) 0.40960(12) 0.0315(4) Uani 1 1 d . .
C34 C 1.11049(15) 0.32165(12) 0.36730(14) 0.0361(5) Uani 1 1 d . .
H34 H 1.114561 0.367596 0.393211 0.043 Uiso 1 1 calc R U
C35 C 1.07886(15) 0.31580(12) 0.28576(14) 0.0378(5) Uani 1 1 d . .
C36 C 1.07238(15) 0.24994(12) 0.24587(13) 0.0347(5) Uani 1 1 d . .
H36 H 1.051449 0.24719 0.189578 0.042 Uiso 1 1 calc R U
N31 N 1.09099(14) 0.11666(10) 0.25273(10) 0.0387(4) Uani 1 1 d . .
N32 N 1.17312(14) 0.26157(11) 0.49726(11) 0.0385(4) Uani 1 1 d . .
N33 N 1.04908(16) 0.38263(13) 0.23957(15) 0.0535(6) Uani 1 1 d . .
O31 O 1.06570(15) 0.11520(11) 0.18053(9) 0.0574(5) Uani 1 1 d . .
O32 O 1.11169(15) 0.06299(9) 0.29491(10) 0.0564(5) Uani 1 1 d . .
O33 O 1.21012(12) 0.20636(9) 0.53117(9) 0.0434(4) Uani 1 1 d . .
O34 O 1.16588(16) 0.31989(10) 0.52916(11) 0.0613(5) Uani 1 1 d . .
O35 O 1.06525(17) 0.44096(11) 0.27415(15) 0.0751(7) Uani 1 1 d . .
O36 O 1.00809(14) 0.37541(12) 0.16958(14) 0.0696(6) Uani 1 1 d . .
C41 C 0.84176(13) 0.18105(11) 0.80323(11) 0.0257(4) Uani 1 1 d . .
C42 C 0.85616(14) 0.13674(12) 0.87124(11) 0.0289(4) Uani 1 1 d . .
C43 C 0.84908(17) 0.05926(12) 0.86753(13) 0.0380(5) Uani 1 1 d . .
H43 H 0.833779 0.035739 0.817187 0.046 Uiso 1 1 calc R U
C44 C 0.8639(2) 0.01849(15) 0.93511(14) 0.0510(6) Uani 1 1 d . .
H44 H 0.858133 -0.033059 0.931525 0.061 Uiso 1 1 calc R U
C45 C 0.8879(2) 0.05244(17) 1.01062(14) 0.0559(7) Uani 1 1 d . .
H45 H 0.89792 0.023375 1.05732 0.067 Uiso 1 1 calc R U
C46 C 0.89672(17) 0.12549(16) 1.01728(13) 0.0458(6) Uani 1 1 d . .
H46 H 0.913625 0.147003 1.06865 0.055 Uiso 1 1 calc R U
C47 C 0.88111(14) 0.17112(13) 0.94846(11) 0.0333(5) Uani 1 1 d . .
C48 C 0.88949(15) 0.24616(13) 0.95394(12) 0.0362(5) Uani 1 1 d . .
H48 H 0.906575 0.268163 1.005061 0.043 Uiso 1 1 calc R U
C49 C 0.87362(14) 0.29031(12) 0.88675(12) 0.0340(5) Uani 1 1 d . .
C410 C 0.88068(18) 0.36810(13) 0.89165(15) 0.0464(6) Uani 1 1 d . .
H410 H 0.896464 0.390822 0.942418 0.056 Uiso 1 1 calc R U
C411 C 0.8653(2) 0.40977(14) 0.82554(17) 0.0531(7) Uani 1 1 d . .
H411 H 0.871706 0.461215 0.830376 0.064 Uiso 1 1 calc R U
C412 C 0.83982(19) 0.37758(13) 0.74904(16) 0.0457(6) Uani 1 1 d . .
H412 H 0.828439 0.407634 0.703046 0.055 Uiso 1 1 calc R U
C413 C 0.83148(16) 0.30393(12) 0.74088(13) 0.0355(5) Uani 1 1 d . .
H413 H 0.813754 0.283219 0.689143 0.043 Uiso 1 1 calc R U
C414 C 0.84896(14) 0.25728(11) 0.80887(11) 0.0283(4) Uani 1 1 d . .
C415 C 0.81993(14) 0.14720(10) 0.72151(10) 0.0249(4) Uani 1 1 d . .
O41 O 0.73417(10) 0.12073(8) 0.69590(8) 0.0339(3) Uani 1 1 d . .
O42 O 0.88835(10) 0.14849(8) 0.68388(8) 0.0313(3) Uani 1 1 d . .

loop_
_atom_site_aniso_label
_atom_site_aniso_U_11
_atom_site_aniso_U_22
_atom_site_aniso_U_33
_atom_site_aniso_U_23
_atom_site_aniso_U_13
_atom_site_aniso_U_12
C1 0.0226(9) 0.0424(12) 0.0295(10) -0.0032(9) 0.0074(8) -0.0019(8)
C2 0.0230(9) 0.0358(11) 0.0321(11) 0.0034(8) 0.0058(8) 0.0011(8)
C3 0.0202(9) 0.0388(11) 0.0270(10) 0.0030(8) 0.0040(7) 0.0014(8)
C4 0.0255(10) 0.0352(11) 0.0318(10) -0.0019(8) 0.0068(8) -0.0009(8)
C5 0.0243(10) 0.0415(12) 0.0335(11) 0.0085(9) 0.0077(8) -0.0007(8)
C6 0.0236(10) 0.0518(13) 0.0272(10) 0.0024(9) 0.0079(8) -0.0028(9)
N1 0.0354(10) 0.0507(12) 0.0360(10) -0.0092(9) 0.0114(8) -0.0043(9)
N2 0.0302(9) 0.0373(10) 0.0304(9) 0.0028(8) 0.0055(7) 0.0057(7)
N3 0.0426(11) 0.0493(12) 0.0378(11) 0.0109(9) 0.0084(8) -0.0043(9)
O1 0.0663(12) 0.0680(12) 0.0323(9) -0.0130(8) 0.0096(8) -0.0050(9)
O2 0.0730(12) 0.0420(10) 0.0480(10) -0.0061(8) 0.0165(9) -0.0023(9)
O3 0.0439(9) 0.0460(9) 0.0332(8) 0.0109(7) 0.0072(7) 0.0028(7)
O4 0.0709(12) 0.0418(9) 0.0320(8) -0.0056(7) 0.0065(8) 0.0043(8)
O5 0.0958(15) 0.0410(10) 0.0558(11) 0.0120(9) 0.0228(10) 0.0088(10)
O6 0.0657(12) 0.0671(12) 0.0365(9) 0.0150(8) 0.0158(8) -0.0122(9)
C11 0.0194(9) 0.0345(11) 0.0261(10) 0.0035(8) 0.0058(7) -0.0004(8)
C12 0.0215(9) 0.0319(11) 0.0397(11) 0.0066(9) 0.0076(8) 0.0000(8)
C13 0.0418(12) 0.0359(12) 0.0487(13) -0.0043(10) 0.0107(10) -0.0007(10)
C14 0.0595(17) 0.0380(14) 0.085(2) -0.0130(14) 0.0217(15) -0.0036(12)
C15 0.0615(18) 0.0298(14) 0.125(3) 0.0096(17) 0.0271(18) 0.0040(12)
C16 0.0421(14) 0.0457(15) 0.090(2) 0.0336(15) 0.0169(14) 0.0065(11)
C17 0.0245(10) 0.0437(13) 0.0520(14) 0.0193(11) 0.0099(9) 0.0034(9)
C18 0.0254(11) 0.0701(17) 0.0391(13) 0.0287(12) 0.0077(9) 0.0029(10)
C19 0.0221(10) 0.0683(16) 0.0255(10) 0.0049(10) 0.0050(8) -0.0039(10)
C110 0.0319(12) 0.111(3) 0.0296(12) -0.0030(13) 0.0081(10) -0.0120(14)
C111 0.0470(15) 0.103(3) 0.0492(16) -0.0386(16) 0.0190(12) -0.0235(16)
C112 0.0456(14) 0.0684(18) 0.0615(17) -0.0313(14) 0.0217(12) -0.0145(13)
C113 0.0358(12) 0.0437(13) 0.0450(13) -0.0092(10) 0.0132(10) -0.0046(10)
C114 0.0221(9) 0.0420(12) 0.0299(10) 0.0008(9) 0.0078(8) -0.0028(8)
C115 0.0299(10) 0.0293(10) 0.0255(10) 0.0008(8) 0.0085(8) 0.0011(8)
O11 0.0335(8) 0.0658(11) 0.0383(9) 0.0207(8) 0.0155(7) 0.0091(7)
O12 0.0352(9) 0.0900(14) 0.0546(10) 0.0369(10) 0.0186(8) 0.0211(9)
C21 0.0406(12) 0.0290(10) 0.0240(10) 0.0012(8) 0.0029(8) -0.0030(9)
C22 0.0495(13) 0.0265(10) 0.0289(10) -0.0021(8) 0.0102(9) -0.0063(9)
C23 0.0654(16) 0.0362(12) 0.0249(11) -0.0074(9) 0.0049(10) -0.0104(11)
C24 0.0523(14) 0.0348(12) 0.0312(11) 0.0005(9) -0.0071(10) -0.0101(10)
C25 0.0400(12) 0.0294(11) 0.0381(11) 0.0022(9) -0.0009(9) -0.0055(9)
N21 0.0421(10) 0.0267(9) 0.0257(8) -0.0027(7) 0.0046(7) -0.0050(7)
N22 0.0574(14) 0.0501(14) 0.0544(14) -0.0207(11) 0.0192(12) -0.0030(11)
C31 0.0257(10) 0.0359(11) 0.0279(10) 0.0013(8) 0.0039(8) 0.0008(8)
C32 0.0231(9) 0.0353(11) 0.0263(10) 0.0039(8) 0.0045(7) -0.0006(8)
C33 0.0242(10) 0.0376(11) 0.0344(11) -0.0037(9) 0.0098(8) -0.0034(8)
C34 0.0271(10) 0.0335(11) 0.0514(13) -0.0025(10) 0.0167(9) -0.0003(8)
C35 0.0249(10) 0.0367(12) 0.0548(14) 0.0162(10) 0.0153(9) 0.0064(9)
C36 0.0233(10) 0.0474(13) 0.0326(11) 0.0110(9) 0.0046(8) 0.0035(9)
N31 0.0373(10) 0.0431(11) 0.0321(10) -0.0046(8) -0.0002(8) 0.0011(8)
N32 0.0339(10) 0.0474(12) 0.0374(10) -0.0120(9) 0.0148(8) -0.0102(9)
N33 0.0377(11) 0.0530(14) 0.0758(16) 0.0330(12) 0.0255(11) 0.0168(10)
O31 0.0714(12) 0.0657(12) 0.0280(9) -0.0104(8) -0.0035(8) 0.0058(10)
O32 0.0830(13) 0.0343(9) 0.0425(10) 0.0002(7) -0.0057(9) 0.0028(9)
O33 0.0404(9) 0.0560(11) 0.0321(8) 0.0018(7) 0.0044(7) -0.0015(8)
O34 0.0763(13) 0.0570(12) 0.0534(11) -0.0232(9) 0.0203(10) -0.0079(10)
O35 0.0872(16) 0.0371(11) 0.1166(18) 0.0252(11) 0.0561(14) 0.0199(10)
O36 0.0465(11) 0.0825(15) 0.0803(15) 0.0490(12) 0.0150(10) 0.0210(10)
C41 0.0195(9) 0.0355(11) 0.0227(9) -0.0029(8) 0.0061(7) -0.0015(8)
C42 0.0215(9) 0.0428(12) 0.0222(9) -0.0005(8) 0.0047(7) 0.0033(8)
C43 0.0446(12) 0.0402(12) 0.0305(11) 0.0031(9) 0.0113(9) 0.0069(10)
C44 0.0639(16) 0.0498(15) 0.0410(13) 0.0141(11) 0.0156(12) 0.0132(12)
C45 0.0592(16) 0.076(2) 0.0328(12) 0.0210(12) 0.0123(11) 0.0204(14)
C46 0.0393(12) 0.0752(18) 0.0224(10) 0.0030(11) 0.0059(9) 0.0113(12)
C47 0.0213(9) 0.0562(14) 0.0223(10) -0.0032(9) 0.0046(7) 0.0030(9)
C48 0.0234(10) 0.0588(14) 0.0270(10) -0.0171(10) 0.0069(8) -0.0043(9)
C49 0.0222(10) 0.0435(12) 0.0385(11) -0.0162(10) 0.0115(8) -0.0056(9)
C410 0.0424(13) 0.0463(14) 0.0550(15) -0.0249(12) 0.0208(11) -0.0126(11)
C411 0.0562(15) 0.0333(13) 0.0787(19) -0.0137(12) 0.0337(14) -0.0084(11)
C412 0.0510(14) 0.0346(12) 0.0585(15) 0.0017(11) 0.0272(12) 0.0013(10)
C413 0.0358(11) 0.0356(12) 0.0381(11) -0.0007(9) 0.0148(9) 0.0006(9)
C414 0.0213(9) 0.0358(11) 0.0293(10) -0.0064(8) 0.0087(7) -0.0030(8)
C415 0.0274(10) 0.0260(10) 0.0209(9) 0.0013(7) 0.0046(7) 0.0009(8)
O41 0.0283(7) 0.0458(9) 0.0276(7) -0.0103(6) 0.0062(6) -0.0053(6)
O42 0.0309(7) 0.0418(8) 0.0232(7) -0.0037(6) 0.0099(6) -0.0044(6)

loop_
_atom_type_symbol
_atom_type_description
_atom_type_scat_dispersion_real
_atom_type_scat_dispersion_imag
_atom_type_scat_source
C C 0.0033 0.0016 'International Tables Vol C Tables 4.2.6.8 and 6.1.1.4'
H H 0 0 'International Tables Vol C Tables 4.2.6.8 and 6.1.1.4'
N N 0.0061 0.0033 'International Tables Vol C Tables 4.2.6.8 and 6.1.1.4'
O O 0.0106 0.006 'International Tables Vol C Tables 4.2.6.8 and 6.1.1.4'

loop_
_geom_angle_atom_site_label_1
_geom_angle_atom_site_label_2
_geom_angle_atom_site_label_3
_geom_angle
C2 C1 C6 123.18(19)
C2 C1 N1 118.47(19)
C6 C1 N1 118.35(18)
C1 C2 C3 117.34(19)
C1 C2 H2 121.3
C3 C2 H2 121.3
C4 C3 C2 122.42(18)
C4 C3 N2 118.30(18)
C2 C3 N2 119.28(18)
C5 C4 C3 117.16(19)
C5 C4 H4 121.4
C3 C4 H4 121.4
C4 C5 C6 123.60(19)
C4 C5 N3 117.64(19)
C6 C5 N3 118.76(18)
C1 C6 C5 116.30(18)
C1 C6 H6 121.9
C5 C6 H6 121.9
O1 N1 O2 124.9(2)
O1 N1 C1 117.8(2)
O2 N1 C1 117.33(17)
O4 N2 O3 124.46(18)
O4 N2 C3 117.85(17)
O3 N2 C3 117.67(17)
O5 N3 O6 124.6(2)
O5 N3 C5 117.67(18)
O6 N3 C5 117.7(2)
C114 C11 C12 121.72(18)
C114 C11 C115 117.69(18)
C12 C11 C115 120.59(17)
C11 C12 C13 122.88(19)
C11 C12 C17 118.7(2)
C13 C12 C17 118.5(2)
C14 C13 C12 120.6(2)
C14 C13 H13 119.7
C12 C13 H13 119.7
C13 C14 C15 121.2(3)
C13 C14 H14 119.4
C15 C14 H14 119.4
C16 C15 C14 120.6(3)
C16 C15 H15 119.7
C14 C15 H15 119.7
C15 C16 C17 120.7(3)
C15 C16 H16 119.7
C17 C16 H16 119.7
C18 C17 C16 122.5(2)
C18 C17 C12 119.0(2)
C16 C17 C12 118.5(2)
C17 C18 C19 122.74(19)
C17 C18 H18 118.6
C19 C18 H18 118.6
C18 C19 C114 118.7(2)
C18 C19 C110 123.4(2)
C114 C19 C110 117.8(2)
C111 C110 C19 121.1(2)
C111 C110 H110 119.4
C19 C110 H110 119.4
C110 C111 C112 120.8(2)
C110 C111 H111 119.6
C112 C111 H111 119.6
C113 C112 C111 120.6(3)
C113 C112 H112 119.7
C111 C112 H112 119.7
C112 C113 C114 121.3(2)
C112 C113 H113 119.3
C114 C113 H113 119.3
C11 C114 C113 122.59(19)
C11 C114 C19 119.1(2)
C113 C114 C19 118.3(2)
O12 C115 O11 123.28(18)
O12 C115 C11 123.17(17)
O11 C115 C11 113.52(16)
C115 O11 H11 109.5
N21 C21 C22 121.30(19)
N21 C21 H21 119.3
C22 C21 H21 119.3
N22 C22 C23 123.3(2)
N22 C22 C21 119.8(2)
C23 C22 C21 116.8(2)
C24 C23 C22 120.4(2)
C24 C23 H23 119.8
C22 C23 H23 119.8
C23 C24 C25 120.0(2)
C23 C24 H24 120
C25 C24 H24 120
N21 C25 C24 119.1(2)
N21 C25 H25 120.5
C24 C25 H25 120.5
C21 N21 C25 122.41(18)
C21 N21 H21A 118.8
C25 N21 H21A 118.8
C22 N22 H22A 115(3)
C22 N22 H22B 115(2)
H22A N22 H22B 125(3)
C32 C31 C36 123.0(2)
C32 C31 N31 118.15(18)
C36 C31 N31 118.80(18)
C33 C32 C31 117.31(19)
C33 C32 H32 121.3
C31 C32 H32 121.3
C34 C33 C32 122.72(19)
C34 C33 N32 119.49(19)
C32 C33 N32 117.79(18)
C33 C34 C35 117.3(2)
C33 C34 H34 121.4
C35 C34 H34 121.4
C34 C35 C36 123.0(2)
C34 C35 N33 118.2(2)
C36 C35 N33 118.7(2)
C31 C36 C35 116.6(2)
C31 C36 H36 121.7
C35 C36 H36 121.7
O31 N31 O32 124.6(2)
O31 N31 C31 117.79(18)
O32 N31 C31 117.60(17)
O34 N32 O33 125.4(2)
O34 N32 C33 117.0(2)
O33 N32 C33 117.60(17)
O36 N33 O35 124.9(2)
O36 N33 C35 117.1(2)
O35 N33 C35 118.0(2)
C414 C41 C42 121.64(17)
C414 C41 C415 118.11(17)
C42 C41 C415 120.24(17)
C41 C42 C43 123.00(18)
C41 C42 C47 118.51(19)
C43 C42 C47 118.48(18)
C44 C43 C42 120.9(2)
C44 C43 H43 119.5
C42 C43 H43 119.5
C43 C44 C45 120.4(2)
C43 C44 H44 119.8
C45 C44 H44 119.8
C46 C45 C44 120.9(2)
C46 C45 H45 119.5
C44 C45 H45 119.5
C45 C46 C47 121.2(2)
C45 C46 H46 119.4
C47 C46 H46 119.4
C48 C47 C46 122.1(2)
C48 C47 C42 119.79(19)
C46 C47 C42 118.1(2)
C47 C48 C49 121.86(18)
C47 C48 H48 119.1
C49 C48 H48 119.1
C48 C49 C410 122.4(2)
C48 C49 C414 119.4(2)
C410 C49 C414 118.2(2)
C411 C410 C49 121.3(2)
C411 C410 H410 119.4
C49 C410 H410 119.4
C410 C411 C412 120.7(2)
C410 C411 H411 119.7
C412 C411 H411 119.7
C413 C412 C411 120.5(2)
C413 C412 H412 119.7
C411 C412 H412 119.7
C412 C413 C414 121.0(2)
C412 C413 H413 119.5
C414 C413 H413 119.5
C41 C414 C413 122.96(18)
C41 C414 C49 118.74(18)
C413 C414 C49 118.29(19)
O42 C415 O41 124.95(17)
O42 C415 C41 117.54(16)
O41 C415 C41 117.50(16)

loop_
_geom_bond_atom_site_label_1
_geom_bond_atom_site_label_2
_geom_bond_distance
C1 C2 1.381(3)
C1 C6 1.382(3)
C1 N1 1.478(3)
C2 C3 1.384(3)
C2 H2 0.95
C3 C4 1.380(3)
C3 N2 1.471(3)
C4 C5 1.377(3)
C4 H4 0.95
C5 C6 1.382(3)
C5 N3 1.472(3)
C6 H6 0.95
N1 O1 1.215(2)
N1 O2 1.223(3)
N2 O4 1.214(2)
N2 O3 1.227(2)
N3 O5 1.222(3)
N3 O6 1.223(2)
C11 C114 1.405(3)
C11 C12 1.405(3)
C11 C115 1.489(3)
C12 C13 1.424(3)
C12 C17 1.439(3)
C13 C14 1.357(4)
C13 H13 0.95
C14 C15 1.407(5)
C14 H14 0.95
C15 C16 1.356(5)
C15 H15 0.95
C16 C17 1.429(4)
C16 H16 0.95
C17 C18 1.390(4)
C18 C19 1.393(4)
C18 H18 0.95
C19 C114 1.435(3)
C19 C110 1.438(3)
C110 C111 1.352(5)
C110 H110 0.95
C111 C112 1.401(4)
C111 H111 0.95
C112 C113 1.355(3)
C112 H112 0.95
C113 C114 1.426(3)
C113 H113 0.95
C115 O12 1.200(3)
C115 O11 1.307(2)
O11 H11 0.84
C21 N21 1.324(3)
C21 C22 1.393(3)
C21 H21 0.95
C22 N22 1.366(3)
C22 C23 1.392(3)
C23 C24 1.371(4)
C23 H23 0.95
C24 C25 1.378(3)
C24 H24 0.95
C25 N21 1.336(3)
C25 H25 0.95
N21 H21A 0.88
N22 H22A 0.86(4)
N22 H22B 0.80(3)
C31 C32 1.379(3)
C31 C36 1.382(3)
C31 N31 1.474(3)
C32 C33 1.378(3)
C32 H32 0.95
C33 C34 1.377(3)
C33 N32 1.484(3)
C34 C35 1.380(3)
C34 H34 0.95
C35 C36 1.384(3)
C35 N33 1.469(3)
C36 H36 0.95
N31 O31 1.216(2)
N31 O32 1.219(2)
N32 O34 1.217(3)
N32 O33 1.221(2)
N33 O36 1.219(3)
N33 O35 1.221(3)
C41 C414 1.404(3)
C41 C42 1.404(3)
C41 C415 1.508(2)
C42 C43 1.426(3)
C42 C47 1.444(3)
C43 C44 1.361(3)
C43 H43 0.95
C44 C45 1.414(4)
C44 H44 0.95
C45 C46 1.348(4)
C45 H45 0.95
C46 C47 1.429(3)
C46 H46 0.95
C47 C48 1.383(3)
C48 C49 1.391(3)
C48 H48 0.95
C49 C410 1.432(3)
C49 C414 1.443(3)
C410 C411 1.350(4)
C410 H410 0.95
C411 C412 1.416(4)
C411 H411 0.95
C412 C413 1.361(3)
C412 H412 0.95
C413 C414 1.428(3)
C413 H413 0.95
C415 O42 1.253(2)
C415 O41 1.255(2)

loop_
_geom_hbond_atom_site_label_D
_geom_hbond_atom_site_label_H
_geom_hbond_atom_site_label_A
_geom_hbond_distance_DH
_geom_hbond_distance_HA
_geom_hbond_distance_DA
_geom_hbond_angle_DHA
_geom_hbond_site_symmetry_A
_geom_hbond_publ_flag
O11 H11 O42 0.84 1.74 2.5755(19) 172 . yes
N21 H21A O41 0.88 1.71 2.581(2) 168 . yes
N22 H22B O12 0.80(3) 2.52(3) 3.087(3) 129(3) 3_756 yes

loop_
_geom_torsion_atom_site_label_1
_geom_torsion_atom_site_label_2
_geom_torsion_atom_site_label_3
_geom_torsion_atom_site_label_4
_geom_torsion
C6 C1 C2 C3 0.4(3)
N1 C1 C2 C3 -179.68(16)
C1 C2 C3 C4 -0.4(3)
C1 C2 C3 N2 178.92(16)
C2 C3 C4 C5 0.0(3)
N2 C3 C4 C5 -179.38(16)
C3 C4 C5 C6 0.6(3)
C3 C4 C5 N3 -178.44(17)
C2 C1 C6 C5 0.1(3)
N1 C1 C6 C5 -179.82(17)
C4 C5 C6 C1 -0.6(3)
N3 C5 C6 C1 178.38(17)
C2 C1 N1 O1 173.44(18)
C6 C1 N1 O1 -6.6(3)
C2 C1 N1 O2 -7.1(3)
C6 C1 N1 O2 172.84(19)
C4 C3 N2 O4 -13.3(3)
C2 C3 N2 O4 167.37(18)
C4 C3 N2 O3 165.28(17)
C2 C3 N2 O3 -14.1(3)
C4 C5 N3 O5 -18.1(3)
C6 C5 N3 O5 162.8(2)
C4 C5 N3 O6 160.01(19)
C6 C5 N3 O6 -19.1(3)
C114 C11 C12 C13 177.20(18)
C115 C11 C12 C13 -3.4(3)
C114 C11 C12 C17 -2.8(3)
C115 C11 C12 C17 176.60(17)
C11 C12 C13 C14 -179.5(2)
C17 C12 C13 C14 0.5(3)
C12 C13 C14 C15 -1.1(4)
C13 C14 C15 C16 0.7(4)
C14 C15 C16 C17 0.3(4)
C15 C16 C17 C18 178.1(2)
C15 C16 C17 C12 -0.8(4)
C11 C12 C17 C18 1.5(3)
C13 C12 C17 C18 -178.48(19)
C11 C12 C17 C16 -179.60(19)
C13 C12 C17 C16 0.4(3)
C16 C17 C18 C19 -178.0(2)
C12 C17 C18 C19 0.9(3)
C17 C18 C19 C114 -2.0(3)
C17 C18 C19 C110 177.1(2)
C18 C19 C110 C111 -178.6(2)
C114 C19 C110 C111 0.5(3)
C19 C110 C111 C112 -0.8(4)
C110 C111 C112 C113 0.7(4)
C111 C112 C113 C114 -0.3(4)
C12 C11 C114 C113 -176.60(18)
C115 C11 C114 C113 4.0(3)
C12 C11 C114 C19 1.7(3)
C115 C11 C114 C19 -177.72(17)
C112 C113 C114 C11 178.3(2)
C112 C113 C114 C19 0.0(3)
C18 C19 C114 C11 0.7(3)
C110 C19 C114 C11 -178.44(18)
C18 C19 C114 C113 179.06(19)
C110 C19 C114 C113 -0.1(3)
C114 C11 C115 O12 77.6(3)
C12 C11 C115 O12 -101.9(3)
C114 C11 C115 O11 -100.6(2)
C12 C11 C115 O11 79.9(2)
N21 C21 C22 N22 179.9(2)
N21 C21 C22 C23 1.5(3)
N22 C22 C23 C24 -178.9(2)
C21 C22 C23 C24 -0.6(3)
C22 C23 C24 C25 -0.8(3)
C23 C24 C25 N21 1.4(3)
C22 C21 N21 C25 -0.9(3)
C24 C25 N21 C21 -0.6(3)
C36 C31 C32 C33 0.4(3)
N31 C31 C32 C33 -179.86(17)
C31 C32 C33 C34 0.5(3)
C31 C32 C33 N32 -178.37(17)
C32 C33 C34 C35 -0.5(3)
N32 C33 C34 C35 178.32(17)
C33 C34 C35 C36 -0.3(3)
C33 C34 C35 N33 178.60(17)
C32 C31 C36 C35 -1.1(3)
N31 C31 C36 C35 179.14(17)
C34 C35 C36 C31 1.0(3)
N33 C35 C36 C31 -177.85(18)
C32 C31 N31 O31 -177.66(19)
C36 C31 N31 O31 2.1(3)
C32 C31 N31 O32 1.9(3)
C36 C31 N31 O32 -178.3(2)
C34 C33 N32 O34 10.2(3)
C32 C33 N32 O34 -170.92(19)
C34 C33 N32 O33 -168.38(18)
C32 C33 N32 O33 10.5(3)
C34 C35 N33 O36 -169.81(19)
C36 C35 N33 O36 9.1(3)
C34 C35 N33 O35 8.8(3)
C36 C35 N33 O35 -172.3(2)
C414 C41 C42 C43 179.81(18)
C415 C41 C42 C43 -1.4(3)
C414 C41 C42 C47 -1.4(3)
C415 C41 C42 C47 177.41(16)
C41 C42 C43 C44 179.8(2)
C47 C42 C43 C44 1.0(3)
C42 C43 C44 C45 -0.7(4)
C43 C44 C45 C46 -0.1(4)
C44 C45 C46 C47 0.7(4)
C45 C46 C47 C48 179.8(2)
C45 C46 C47 C42 -0.4(3)
C41 C42 C47 C48 0.5(3)
C43 C42 C47 C48 179.37(18)
C41 C42 C47 C46 -179.31(18)
C43 C42 C47 C46 -0.4(3)
C46 C47 C48 C49 -179.61(19)
C42 C47 C48 C49 0.6(3)
C47 C48 C49 C410 179.09(19)
C47 C48 C49 C414 -0.8(3)
C48 C49 C410 C411 179.7(2)
C414 C49 C410 C411 -0.4(3)
C49 C410 C411 C412 1.2(4)
C410 C411 C412 C413 -0.8(4)
C411 C412 C413 C414 -0.5(3)
C42 C41 C414 C413 -177.88(18)
C415 C41 C414 C413 3.3(3)
C42 C41 C414 C49 1.2(3)
C415 C41 C414 C49 -177.64(16)
C412 C413 C414 C41 -179.6(2)
C412 C413 C414 C49 1.3(3)
C48 C49 C414 C41 -0.1(3)
C410 C49 C414 C41 -179.97(18)
C48 C49 C414 C413 179.03(18)
C410 C49 C414 C413 -0.9(3)
C414 C41 C415 O42 71.4(2)
C42 C41 C415 O42 -107.4(2)
C414 C41 C415 O41 -107.7(2)
C42 C41 C415 O41 73.5(2)
